data_2013959
loop_
_publ_author_name
'Shen, Liang'
'Wang, Hua-Tong'
'Zhang, Yi-Jian'
'Jin, Zhi-Min'

_publ_section_title
<i>catena</i>-Poly[[[1,8-bis(2-hydroxyethyl)-1,3,6,8,10,13-hexaazacyclotetradecane]copper(II)]-\m-cyano-[tricyanonitrosoiron(III)]-\m-cyano]
_journal_issue 4
_journal_name_full 'Acta Crystallographica Section C'
_journal_page_first m180
_journal_page_last m182
_journal_paper_doi 10.1107/S0108270104004706
_journal_volume 60
_journal_year 2004
_chemical_formula_iupac '[Cu Fe (C N)5 (C12 H30 N6 O2) (N O)]'
_chemical_formula_moiety 'C17 H30 Cu Fe N12 O3'
_chemical_formula_sum 'C17 H30 Cu Fe N12 O3'
_chemical_formula_weight 569.92
_chemical_name_systematic
;
catena-Poly[[[1,8-bis(2-hydroxyethyl)-1,3,6,8,10,13-
hexaazacyclotetradecane]copper(II)]-\m-cyano-[tricyanonitrosoiron(III)]-
\m-cyano]
;
_space_group_IT_number 14
_symmetry_cell_setting monoclinic
_symmetry_space_group_name_Hall '-P 2yn'
_symmetry_space_group_name_H-M 'P 1 21/n 1'
_atom_sites_solution_hydrogens geom
_atom_sites_solution_primary direct
_atom_sites_solution_secondary difmap
_audit_creation_method SHELXL97
_cell_angle_alpha 90.00
_cell_angle_beta 93.350(10)
_cell_angle_gamma 90.00
_cell_formula_units_Z 4
_cell_length_a 12.885(2)
_cell_length_b 14.089(2)
_cell_length_c 13.519(3)
_cell_measurement_reflns_used 28
_cell_measurement_temperature 296(2)
_cell_measurement_theta_max 15.06
_cell_measurement_theta_min 2.67
_cell_volume 2450.0(7)
_computing_cell_refinement XSCANS
_computing_data_collection 'XSCANS (Siemens, 1991)'
_computing_data_reduction 'SHELXTL (Sheldrick, 1990)'
_computing_molecular_graphics SHELXTL
_computing_publication_material SHELXTL
_computing_structure_refinement 'SHELXL97 (Sheldrick, 1997)'
_computing_structure_solution 'SHELXS97 (Sheldrick, 1997)'
_diffrn_ambient_temperature 296(2)
_diffrn_measured_fraction_theta_full 1.000
_diffrn_measured_fraction_theta_max 1.000
_diffrn_measurement_device_type 'Siemens P4'
_diffrn_measurement_method \w
_diffrn_radiation_monochromator graphite
_diffrn_radiation_source 'normal-focus sealed tube'
_diffrn_radiation_type MoK\a
_diffrn_radiation_wavelength 0.71073
_diffrn_reflns_av_R_equivalents 0.0145
_diffrn_reflns_av_sigmaI/netI 0.0365
_diffrn_reflns_limit_h_max 15
_diffrn_reflns_limit_h_min 0
_diffrn_reflns_limit_k_max 16
_diffrn_reflns_limit_k_min 0
_diffrn_reflns_limit_l_max 16
_diffrn_reflns_limit_l_min -16
_diffrn_reflns_number 4892
_diffrn_reflns_theta_full 25.00
_diffrn_reflns_theta_max 25.00
_diffrn_reflns_theta_min 2.09
_diffrn_standards_decay_% 5.24
_diffrn_standards_interval_count 97
_diffrn_standards_number 3
_exptl_absorpt_coefficient_mu 1.505
_exptl_absorpt_correction_T_max 0.582
_exptl_absorpt_correction_T_min 0.549
_exptl_absorpt_correction_type empirical
_exptl_absorpt_process_details '(North et al., 1968)'
_exptl_crystal_colour purple
_exptl_crystal_density_diffrn 1.545
_exptl_crystal_density_meas ?
_exptl_crystal_density_method 'not measured'
_exptl_crystal_description prism
_exptl_crystal_F_000 1180
_exptl_crystal_size_max 0.40
_exptl_crystal_size_mid 0.36
_exptl_crystal_size_min 0.36
_refine_diff_density_max 0.420
_refine_diff_density_min -0.308
_refine_ls_extinction_coef 0.0010(3)
_refine_ls_extinction_expression Fc^*^=kFc[1+0.001xFc^2^\l^3^/sin(2\q)]^-1/4^
_refine_ls_extinction_method 'SHELXL97 (Sheldrick, 1997)'
_refine_ls_goodness_of_fit_ref 0.966
_refine_ls_hydrogen_treatment constr
_refine_ls_matrix_type full
_refine_ls_number_parameters 332
_refine_ls_number_reflns 4324
_refine_ls_number_restraints 0
_refine_ls_restrained_S_all 0.966
_refine_ls_R_factor_all 0.0468
_refine_ls_R_factor_gt 0.0316
_refine_ls_shift/su_max 0.001
_refine_ls_shift/su_mean 0.000
_refine_ls_structure_factor_coef Fsqd
_refine_ls_weighting_details 'w = 1/[\s^2^(Fo^2^)+(0.0405P)^2^] where P=(Fo^2^+2Fc^2^)/3'
_refine_ls_weighting_scheme calc
_refine_ls_wR_factor_gt 0.0720
_refine_ls_wR_factor_ref 0.0759
_reflns_number_gt 3303
_reflns_number_total 4324
_reflns_threshold_expression I>2\s(I)
_cod_data_source_file fg1736.cif
_cod_data_source_block I
_cod_depositor_comments
;
The following automatic conversions were performed:
'_symmetry_cell_setting' value 'Monoclinic' changed to 'monoclinic'
according to '/home/saulius/struct/CIF-dictionaries/cif_core.dic'
dictionary named 'cif_core.dic' version 2.4.1 from 2010-06-29.

Automatic conversion script
Id: cif_fix_enum 1527 2010-12-29 10:47:43Z saulius 

The following automatic conversions were performed:

'_symmetry_cell_setting' value 'Monoclinic' changed to 'monoclinic'
according to /home/saulius/struct/CIF-dictionaries/cif_core.dic
dictionary named 'cif_core.dic' version 2.4.1 from 2010-06-29.

Automatic conversion script
Id: cif_fix_values 1715 2011-07-08 13:25:40Z adriana 

The following automatic conversions were performed:

'_exptl_crystal_density_meas' value 'not measured' was changed to '?'
- the value is perceived as not measured.

Automatic conversion script
Id: cif_fix_values 3008 2015-01-20 13:52:24Z robertas 
;
_cod_original_sg_symbol_H-M 'P 21/n'
_cod_database_code 2013959
_cod_database_fobs_code 2013959

loop_
_symmetry_equiv_pos_as_xyz
'x, y, z'
'-x+1/2, y+1/2, -z+1/2'
'-x, -y, -z'
'x-1/2, -y-1/2, z-1/2'

loop_
_atom_site_label
_atom_site_fract_x
_atom_site_fract_y
_atom_site_fract_z
_atom_site_U_iso_or_equiv
_atom_site_adp_type
_atom_site_calc_flag
_atom_site_refinement_flags
_atom_site_occupancy
_atom_site_disorder_assembly
_atom_site_disorder_group
_atom_site_type_symbol
Cu 0.38418(2) 0.25509(2) 0.70272(2) 0.03287(11) Uani d . 1 . . Cu
Fe 0.20441(3) -0.01323(3) 0.48800(3) 0.03253(12) Uani d . 1 . . Fe
O1 0.3315(3) 0.0383(2) 1.0973(2) 0.0789(14) Uani d P 0.724(5) A 1 O
H11 0.3201 0.0387 1.1563 0.095 Uiso calc PR 0.724(5) A 1 H
O2 0.2995(3) 0.2581(2) 0.4000(3) 0.0521(11) Uani d P 0.636(4) B 1 O
H12 0.2855 0.2033 0.3836 0.063 Uiso calc PR 0.636(4) B 1 H
O1' 0.4084(10) 0.1594(7) 1.1621(6) 0.093(4) Uani d P 0.276(5) A 2 O
H1' 0.3829 0.1303 1.2072 0.112 Uiso calc PR 0.276(5) A 2 H
O2' 0.3773(9) 0.2577(6) 0.2877(5) 0.105(3) Uani d P 0.364(4) B 2 O
H2' 0.3634 0.2013 0.2793 0.125 Uiso calc PR 0.364(4) B 2 H
O3 0.06231(19) -0.11195(18) 0.36358(17) 0.0692(7) Uani d . 1 . . O
N1 0.28276(18) 0.32092(15) 0.60727(17) 0.0394(6) Uani d . 1 . . N
H1 0.2679 0.2802 0.5562 0.047 Uiso calc R 1 . . H
N2 0.26164(17) 0.23212(15) 0.78535(16) 0.0366(5) Uani d . 1 . . N
H2 0.2638 0.2771 0.8337 0.044 Uiso calc R 1 . . H
N3 0.3519(2) 0.11880(16) 0.89814(17) 0.0448(6) Uani d . 1 A . N
N4 0.48410(18) 0.19866(15) 0.80508(16) 0.0368(5) Uani d . 1 . . N
H4 0.4942 0.2419 0.8547 0.044 Uiso calc R 1 . . H
N5 0.51106(17) 0.28837(15) 0.62940(16) 0.0371(5) Uani d . 1 . . N
H5 0.5163 0.2448 0.5802 0.045 Uiso calc R 1 . . H
N6 0.4192(2) 0.40059(17) 0.51878(17) 0.0489(7) Uani d . 1 B . N
N7 0.36072(19) 0.10973(16) 0.61411(17) 0.0422(6) Uani d . 1 . . N
N8 0.11865(19) -0.07351(17) 0.41689(17) 0.0413(6) Uani d . 1 . . N
N9 0.1124(2) -0.06859(19) 0.68614(19) 0.0536(7) Uani d . 1 . . N
N10 0.3177(3) 0.0508(2) 0.3055(2) 0.0687(9) Uani d . 1 . . N
N11 0.0866(2) 0.1769(2) 0.47318(19) 0.0574(7) Uani d . 1 . . N
N12 0.3591(2) -0.17890(19) 0.52350(19) 0.0535(7) Uani d . 1 . . N
C1 0.1860(2) 0.3355(2) 0.6581(2) 0.0529(8) Uani d . 1 . . C
H1A 0.1282 0.3444 0.6097 0.063 Uiso calc R 1 . . H
H1B 0.1920 0.3918 0.6993 0.063 Uiso calc R 1 . . H
C2 0.1667(2) 0.2496(2) 0.7213(2) 0.0523(8) Uani d . 1 . . C
H2A 0.1081 0.2610 0.7616 0.063 Uiso calc R 1 . . H
H2B 0.1511 0.1948 0.6796 0.063 Uiso calc R 1 . . H
C3 0.2615(3) 0.1379(2) 0.8355(2) 0.0477(8) Uani d . 1 . . C
H3A 0.2010 0.1342 0.8749 0.057 Uiso calc R 1 . . H
H3B 0.2546 0.0887 0.7853 0.057 Uiso calc R 1 . . H
C4 0.4472(3) 0.10900(19) 0.8499(2) 0.0472(8) Uani d . 1 . . C
H4A 0.4378 0.0615 0.7982 0.057 Uiso calc R 1 . . H
H4B 0.5005 0.0861 0.8977 0.057 Uiso calc R 1 . . H
C5 0.5841(2) 0.1864(2) 0.7584(2) 0.0474(8) Uani d . 1 . . C
H5A 0.5811 0.1316 0.7149 0.057 Uiso calc R 1 . . H
H5B 0.6400 0.1772 0.8086 0.057 Uiso calc R 1 . . H
C6 0.6019(2) 0.2754(2) 0.7001(2) 0.0503(8) Uani d . 1 . . C
H6A 0.6092 0.3296 0.7443 0.060 Uiso calc R 1 . . H
H6B 0.6649 0.2696 0.6647 0.060 Uiso calc R 1 . . H
C7 0.5078(3) 0.3843(2) 0.5822(2) 0.0494(8) Uani d . 1 . . C
H7A 0.5106 0.4321 0.6340 0.059 Uiso calc R 1 . . H
H7B 0.5692 0.3920 0.5447 0.059 Uiso calc R 1 . . H
C8 0.3227(3) 0.4109(2) 0.5636(2) 0.0529(9) Uani d . 1 . . C
H8A 0.2712 0.4342 0.5143 0.064 Uiso calc R 1 . . H
H8B 0.3306 0.4582 0.6156 0.064 Uiso calc R 1 . . H
C9 0.3594(3) 0.1711(2) 0.9926(2) 0.0538(9) Uani d . 1 . . C
H9A 0.2921 0.1984 1.0043 0.065 Uiso calc R 1 A 1 H
H9B 0.4085 0.2229 0.9876 0.065 Uiso calc R 1 A 1 H
C10 0.3929(3) 0.1107(3) 1.0775(2) 0.0722(12) Uani d . 1 . . C
H10A 0.4612 0.0857 1.0659 0.087 Uiso calc R 1 . . H
H10B 0.4001 0.1506 1.1360 0.087 Uiso calc R 1 . . H
C11 0.4204(3) 0.3753(2) 0.4144(2) 0.0665(10) Uani d . 1 . . C
H11A 0.4883 0.3913 0.3918 0.080 Uiso calc R 1 B 1 H
H11B 0.3699 0.4149 0.3778 0.080 Uiso calc R 1 B 1 H
C12 0.3981(4) 0.2748(3) 0.3874(3) 0.0738(12) Uani d . 1 . . C
H12A 0.4131 0.2636 0.3189 0.089 Uiso calc R 1 . . H
H12B 0.4414 0.2328 0.4291 0.089 Uiso calc R 1 . . H
C13 0.3052(2) 0.06183(18) 0.56653(19) 0.0334(6) Uani d . 1 . . C
C14 0.1454(2) -0.04565(19) 0.6131(2) 0.0368(6) Uani d . 1 . . C
C15 0.2786(3) 0.0267(2) 0.3745(2) 0.0451(7) Uani d . 1 . . C
C16 0.1273(2) 0.1057(2) 0.47955(19) 0.0391(7) Uani d . 1 . . C
C17 0.3028(2) -0.1169(2) 0.50964(19) 0.0379(7) Uani d . 1 . . C

loop_
_atom_site_aniso_label
_atom_site_aniso_U_11
_atom_site_aniso_U_22
_atom_site_aniso_U_33
_atom_site_aniso_U_12
_atom_site_aniso_U_13
_atom_site_aniso_U_23
Cu 0.03360(19) 0.02835(18) 0.03625(19) -0.00066(14) -0.00141(14) 0.00592(14)
Fe 0.0423(2) 0.0291(2) 0.0258(2) -0.00181(18) -0.00071(16) -0.00139(16)
O1 0.134(3) 0.067(2) 0.0356(18) -0.044(2) 0.000(2) 0.0081(16)
O2 0.051(2) 0.048(2) 0.056(2) -0.0105(17) -0.0016(17) -0.0048(18)
O1' 0.147(10) 0.093(8) 0.039(5) -0.057(7) 0.005(6) 0.001(5)
O2' 0.152(8) 0.113(7) 0.051(5) -0.029(7) 0.020(5) -0.032(4)
O3 0.0733(17) 0.0764(17) 0.0559(15) -0.0188(14) -0.0142(13) -0.0197(13)
N1 0.0433(14) 0.0340(13) 0.0402(13) 0.0080(11) -0.0025(11) 0.0010(10)
N2 0.0416(13) 0.0312(12) 0.0373(13) -0.0043(10) 0.0055(10) -0.0050(10)
N3 0.0717(18) 0.0305(12) 0.0324(13) -0.0010(12) 0.0035(13) 0.0033(10)
N4 0.0466(14) 0.0314(12) 0.0316(12) 0.0047(11) -0.0041(11) -0.0052(10)
N5 0.0423(14) 0.0319(12) 0.0373(13) -0.0051(11) 0.0023(11) -0.0040(10)
N6 0.075(2) 0.0351(14) 0.0375(14) -0.0018(13) 0.0090(14) 0.0069(11)
N7 0.0495(15) 0.0347(13) 0.0419(14) -0.0034(12) -0.0011(12) -0.0045(11)
N8 0.0494(15) 0.0406(14) 0.0333(13) -0.0010(12) -0.0015(12) -0.0036(11)
N9 0.0575(17) 0.0624(18) 0.0411(15) -0.0019(14) 0.0045(13) 0.0075(13)
N10 0.100(2) 0.0612(18) 0.0473(17) -0.0028(18) 0.0261(17) 0.0033(15)
N11 0.070(2) 0.0535(18) 0.0476(16) 0.0178(15) -0.0021(14) 0.0063(13)
N12 0.0578(18) 0.0449(16) 0.0584(17) 0.0090(14) 0.0081(14) -0.0008(13)
C1 0.0430(19) 0.057(2) 0.058(2) 0.0154(16) -0.0028(16) 0.0029(16)
C2 0.0350(16) 0.067(2) 0.0549(19) -0.0011(16) 0.0021(14) -0.0077(17)
C3 0.064(2) 0.0365(16) 0.0433(17) -0.0151(15) 0.0127(16) -0.0017(13)
C4 0.075(2) 0.0265(15) 0.0392(17) 0.0094(15) -0.0057(16) 0.0033(13)
C5 0.0426(18) 0.0548(19) 0.0434(17) 0.0095(15) -0.0083(14) -0.0054(15)
C6 0.0343(17) 0.066(2) 0.0501(18) -0.0081(15) 0.0002(14) -0.0142(16)
C7 0.064(2) 0.0375(16) 0.0478(18) -0.0143(15) 0.0120(16) 0.0035(14)
C8 0.079(2) 0.0324(16) 0.0468(19) 0.0124(16) -0.0033(17) 0.0069(14)
C9 0.091(3) 0.0365(17) 0.0349(17) -0.0036(17) 0.0073(17) 0.0000(13)
C10 0.104(3) 0.074(3) 0.038(2) -0.025(2) 0.004(2) -0.0069(18)
C11 0.087(3) 0.060(2) 0.054(2) -0.007(2) 0.0095(19) 0.0056(18)
C12 0.097(3) 0.064(2) 0.059(2) 0.007(2) -0.009(2) -0.0139(19)
C13 0.0427(17) 0.0273(14) 0.0304(14) 0.0034(13) 0.0046(13) 0.0017(12)
C14 0.0440(17) 0.0308(14) 0.0352(16) 0.0014(13) -0.0024(13) -0.0002(12)
C15 0.067(2) 0.0376(16) 0.0309(16) 0.0019(15) 0.0048(15) -0.0026(13)
C16 0.0466(18) 0.0418(17) 0.0282(15) 0.0010(15) -0.0042(13) 0.0039(12)
C17 0.0475(18) 0.0353(16) 0.0315(15) -0.0046(15) 0.0060(13) -0.0022(13)

loop_
_atom_type_symbol
_atom_type_description
_atom_type_scat_dispersion_real
_atom_type_scat_dispersion_imag
_atom_type_scat_source
C C 0.0033 0.0016 'International Tables Vol C Tables 4.2.6.8 and 6.1.1.4'
H H 0.0000 0.0000 'International Tables Vol C Tables 4.2.6.8 and 6.1.1.4'
N N 0.0061 0.0033 'International Tables Vol C Tables 4.2.6.8 and 6.1.1.4'
O O 0.0106 0.0060 'International Tables Vol C Tables 4.2.6.8 and 6.1.1.4'
Fe Fe 0.3463 0.8444 'International Tables Vol C Tables 4.2.6.8 and 6.1.1.4'
Cu Cu 0.3201 1.2651 'International Tables Vol C Tables 4.2.6.8 and 6.1.1.4'

loop_
_geom_angle_atom_site_label_1
_geom_angle_atom_site_label_2
_geom_angle_atom_site_label_3
_geom_angle_site_symmetry_3
_geom_angle
_geom_angle_publ_flag
N4 Cu N1 . 175.33(9) yes
N4 Cu N2 . 92.65(9) yes
N1 Cu N2 . 85.91(9) yes
N4 Cu N5 . 85.69(9) yes
N1 Cu N5 . 95.31(9) yes
N2 Cu N5 . 174.37(9) yes
N4 Cu N7 . 93.66(8) ?
N1 Cu N7 . 90.87(9) ?
N2 Cu N7 . 93.45(8) ?
N5 Cu N7 . 92.03(9) ?
N4 Cu N9 2_556 89.56(8) ?
N1 Cu N9 2_556 85.82(8) ?
N2 Cu N9 2_556 80.74(8) ?
N5 Cu N9 2_556 93.86(8) ?
N7 Cu N9 2_556 173.49(8) ?
N8 Fe C15 . 91.89(12) ?
N8 Fe C13 . 177.34(11) yes
C15 Fe C13 . 85.94(12) ?
N8 Fe C17 . 96.26(12) ?
C15 Fe C17 . 89.43(12) ?
C13 Fe C17 . 85.27(11) ?
N8 Fe C16 . 94.96(12) ?
C15 Fe C16 . 88.68(12) ?
C13 Fe C16 . 83.46(11) ?
C17 Fe C16 . 168.68(12) yes
N8 Fe C14 . 95.88(11) ?
C15 Fe C14 . 172.16(12) yes
C13 Fe C14 . 86.32(11) ?
C17 Fe C14 . 88.70(11) ?
C16 Fe C14 . 91.67(11) ?
C10 O1 H11 . 109.5 ?
C12 O2 H12 . 109.5 ?
C10 O1' H1' . 109.5 ?
C12 O2' H2' . 109.5 ?
O1 C10 C9 . 116.7(4) ?
O1 C10 H10A . 108.1 ?
C9 C10 H10A . 108.1 ?
O1 C10 H10B . 108.1 ?
C9 C10 H10B . 108.1 ?
H10A C10 H10B . 107.3 ?
O2 C12 C11 . 108.3(4) ?
O2 C12 H12A . 110.0 ?
C11 C12 H12A . 110.0 ?
O2 C12 H12B . 110.0 ?
C11 C12 H12B . 110.0 ?
H12A C12 H12B . 108.4 ?
C1 N1 C8 . 112.6(2) ?
C1 N1 Cu . 107.53(17) ?
C8 N1 Cu . 114.65(19) ?
C1 N1 H1 . 107.2 ?
C8 N1 H1 . 107.2 ?
Cu N1 H1 . 107.2 ?
C2 N2 C3 . 113.1(2) ?
C2 N2 Cu . 107.32(17) ?
C3 N2 Cu . 114.69(18) ?
C2 N2 H2 . 107.1 ?
C3 N2 H2 . 107.1 ?
Cu N2 H2 . 107.1 ?
C3 N3 C4 . 116.2(2) ?
C3 N3 C9 . 115.5(3) ?
C4 N3 C9 . 115.4(3) ?
C5 N4 C4 . 112.4(2) ?
C5 N4 Cu . 107.04(16) ?
C4 N4 Cu . 114.22(18) ?
C5 N4 H4 . 107.6 ?
C4 N4 H4 . 107.6 ?
Cu N4 H4 . 107.6 ?
C6 N5 C7 . 112.9(2) ?
C6 N5 Cu . 106.71(17) ?
C7 N5 Cu . 114.66(18) ?
C6 N5 H5 . 107.4 ?
C7 N5 H5 . 107.4 ?
Cu N5 H5 . 107.4 ?
C7 N6 C8 . 117.1(2) ?
C7 N6 C11 . 119.8(3) ?
C8 N6 C11 . 119.8(3) ?
C14 N9 Cu 2_546 133.9(2) yes
C13 N7 Cu . 147.2(2) yes
O3 N8 Fe . 175.9(2) yes
N1 C1 C2 . 108.9(2) ?
N1 C1 H1A . 109.9 ?
C2 C1 H1A . 109.9 ?
N1 C1 H1B . 109.9 ?
C2 C1 H1B . 109.9 ?
H1A C1 H1B . 108.3 ?
N2 C2 C1 . 107.9(2) ?
N2 C2 H2A . 110.1 ?
C1 C2 H2A . 110.1 ?
N2 C2 H2B . 110.1 ?
C1 C2 H2B . 110.1 ?
H2A C2 H2B . 108.4 ?
N3 C3 N2 . 114.5(2) ?
N3 C3 H3A . 108.6 ?
N2 C3 H3A . 108.6 ?
N3 C3 H3B . 108.6 ?
N2 C3 H3B . 108.6 ?
H3A C3 H3B . 107.6 ?
N3 C4 N4 . 114.0(2) ?
N3 C4 H4A . 108.8 ?
N4 C4 H4A . 108.8 ?
N3 C4 H4B . 108.8 ?
N4 C4 H4B . 108.8 ?
H4A C4 H4B . 107.7 ?
N4 C5 C6 . 106.8(2) ?
N4 C5 H5A . 110.4 ?
C6 C5 H5A . 110.4 ?
N4 C5 H5B . 110.4 ?
C6 C5 H5B . 110.4 ?
H5A C5 H5B . 108.6 ?
N5 C6 C5 . 107.5(2) ?
N5 C6 H6A . 110.2 ?
C5 C6 H6A . 110.2 ?
N5 C6 H6B . 110.2 ?
C5 C6 H6B . 110.2 ?
H6A C6 H6B . 108.5 ?
N6 C7 N5 . 114.2(2) ?
N6 C7 H7A . 108.7 ?
N5 C7 H7A . 108.7 ?
N6 C7 H7B . 108.7 ?
N5 C7 H7B . 108.7 ?
H7A C7 H7B . 107.6 ?
N6 C8 N1 . 114.2(2) ?
N6 C8 H8A . 108.7 ?
N1 C8 H8A . 108.7 ?
N6 C8 H8B . 108.7 ?
N1 C8 H8B . 108.7 ?
H8A C8 H8B . 107.6 ?
N3 C9 C10 . 112.8(3) ?
N3 C9 H9A . 109.0 ?
C10 C9 H9A . 109.0 ?
N3 C9 H9B . 109.0 ?
C10 C9 H9B . 109.0 ?
H9A C9 H9B . 107.8 ?
N6 C11 C12 . 117.3(3) ?
N6 C11 H11A . 108.0 ?
C12 C11 H11A . 108.0 ?
N6 C11 H11B . 108.0 ?
C12 C11 H11B . 108.0 ?
H11A C11 H11B . 107.2 ?
N7 C13 Fe . 176.3(2) yes
N9 C14 Fe . 177.0(3) yes
N10 C15 Fe . 176.7(3) yes
N11 C16 Fe . 176.7(3) yes
N12 C17 Fe . 178.5(3) yes

loop_
_geom_bond_atom_site_label_1
_geom_bond_atom_site_label_2
_geom_bond_site_symmetry_2
_geom_bond_distance
_geom_bond_publ_flag
Cu N4 . 1.999(2) yes
Cu N1 . 2.009(2) yes
Cu N2 . 2.013(2) yes
Cu N5 . 2.016(2) yes
Cu N7 . 2.383(2) yes
Cu N9 2_556 2.902(3) yes
Fe N8 . 1.656(2) yes
Fe C15 . 1.938(3) yes
Fe C13 . 1.942(3) yes
Fe C17 . 1.946(3) yes
Fe C16 . 1.947(3) yes
Fe C14 . 1.948(3) yes
O1 C10 . 1.327(5) ?
O1 H11 . 0.82 ?
O2 C12 . 1.313(5) ?
O2 H12 . 0.82 ?
C10 C9 . 1.474(4) ?
C10 H10A . 0.97 ?
C10 H10B . 0.97 ?
C12 C11 . 1.485(5) ?
C12 H12A . 0.97 ?
C12 H12B . 0.97 ?
O1' H1' . 0.82 ?
O2' H2' . 0.82 ?
O3 N8 . 1.131(3) yes
N1 C1 . 1.473(4) ?
N1 C8 . 1.501(4) ?
N1 H1 . 0.91 ?
N2 C2 . 1.477(4) ?
N2 C3 . 1.491(3) ?
N2 H2 . 0.91 ?
N3 C3 . 1.425(4) ?
N3 C4 . 1.430(4) ?
N3 C9 . 1.472(3) ?
N4 C5 . 1.477(4) ?
N4 C4 . 1.491(3) ?
N4 H4 . 0.91 ?
N5 C6 . 1.479(3) ?
N5 C7 . 1.494(3) ?
N5 H5 . 0.91 ?
N6 C7 . 1.407(4) ?
N6 C8 . 1.423(4) ?
N6 C11 . 1.456(4) ?
N7 C13 . 1.152(3) yes
N9 C14 . 1.145(3) yes
N10 C15 . 1.138(4) yes
N11 C16 . 1.134(4) yes
N12 C17 . 1.144(4) yes
C1 C2 . 1.511(4) ?
C1 H1A . 0.97 ?
C1 H1B . 0.97 ?
C2 H2A . 0.97 ?
C2 H2B . 0.97 ?
C3 H3A . 0.97 ?
C3 H3B . 0.97 ?
C4 H4A . 0.97 ?
C4 H4B . 0.97 ?
C5 C6 . 1.506(4) ?
C5 H5A . 0.97 ?
C5 H5B . 0.97 ?
C6 H6A . 0.97 ?
C6 H6B . 0.97 ?
C7 H7A . 0.97 ?
C7 H7B . 0.97 ?
C8 H8A . 0.97 ?
C8 H8B . 0.97 ?
C9 H9A . 0.97 ?
C9 H9B . 0.97 ?
C11 H11A . 0.97 ?
C11 H11B . 0.97 ?

loop_
_geom_hbond_atom_site_label_D
_geom_hbond_atom_site_label_H
_geom_hbond_atom_site_label_A
_geom_hbond_site_symmetry_A
_geom_hbond_distance_DH
_geom_hbond_distance_HA
_geom_hbond_distance_DA
_geom_hbond_angle_DHA
_geom_hbond_publ_flag
N1 H1 O2 . 0.91 2.20 2.958(5) 141 yes
N4 H4 N11 4_666 0.91 2.25 3.103(3) 156 yes
N5 H5 N12 3_656 0.91 2.38 3.139(3) 141 yes
O1 H11 N10 1_556 0.82 2.03 2.836(4) 170 yes
O2 H12 N10 . 0.82 2.44 3.202(4) 155 yes
C5 H5B O2 4_666 0.97 2.51 3.370(5) 148 yes
C8 H8A O1 2_556 0.97 2.44 3.376(4) 162 yes
C9 H9A N12 2_556 0.97 2.62 3.517(4) 155 yes
